data_4060786
loop_
_publ_author_name
'Skelton, Brian W.'

_journal_name_full Organometallics
_journal_paper_doi 10.1021/om010727b
_journal_year 2002
_chemical_formula_sum 'C31 H32 Cl2 O4 P2 Pd'
_chemical_formula_weight 707.81
_space_group_IT_number 14
_symmetry_cell_setting monoclinic
_symmetry_space_group_name_Hall '-P 2ybc'
_symmetry_space_group_name_H-M 'P 1 21/c 1'
_cell_angle_alpha 90.000(5)
_cell_angle_beta 112.80(1)
_cell_angle_gamma 90.000(5)
_cell_formula_units_Z 4
_cell_length_a 11.711(2)
_cell_length_b 19.818(3)
_cell_length_c 14.380(4)
_cell_measurement_temperature 293(2)
_cell_volume 3076.7(19)
_diffrn_ambient_temperature 293(2)
_exptl_crystal_density_diffrn 1.528
_refine_ls_R_factor_obs 0.0556
_refine_ls_wR_factor_obs 0.1717
_cod_depositor_comments
;
The following automatic conversions were performed:
'_symmetry_cell_setting' value 'Monoclinic' changed to 'monoclinic'
according to '/home/saulius/struct/CIF-dictionaries/cif_core.dic'
dictionary named 'cif_core.dic' version 2.4.1 from 2010-06-29.

Automatic conversion script
Id: cif_fix_enum 1527 2010-12-29 10:47:43Z saulius 
;
_cod_original_sg_symbol_H-M 'P 21/c'
_cod_database_code 4060786

loop_
_symmetry_equiv_pos_as_xyz
'x, y, z'
'-x, y+1/2, -z+1/2'
'-x, -y, -z'
'x, -y-1/2, z-1/2'

loop_
_atom_site_aniso_label
_atom_site_aniso_U_11
_atom_site_aniso_U_22
_atom_site_aniso_U_33
_atom_site_aniso_U_23
_atom_site_aniso_U_13
_atom_site_aniso_U_12
Pd1 0.0314(4) 0.0388(5) 0.0363(4) 0.0033(3) 0.0155(3) 0.0039(3)
P1 0.0342(12) 0.0370(13) 0.0420(13) 0.0033(10) 0.0190(10) 0.0048(10)
P2 0.0306(12) 0.0411(13) 0.0387(13) 0.0017(10) 0.0137(10) 0.0047(10)
C1 0.049(5) 0.049(6) 0.043(5) 0.008(4) 0.022(4) 0.008(5)
C2 0.049(6) 0.058(6) 0.039(5) 0.007(5) 0.021(5) 0.009(5)
C3 0.064(7) 0.049(6) 0.050(6) -0.001(5) 0.025(5) 0.012(6)
C4 0.121(14) 0.085(10) 0.18(2) 0.022(12) 0.121(15) -0.006(10)
C5 0.050(6) 0.067(8) 0.047(6) 0.013(6) 0.025(5) 0.009(6)
C6 0.062(8) 0.091(9) 0.065(8) -0.005(7) 0.005(6) -0.001(7)
O1 0.052(4) 0.066(5) 0.058(4) 0.015(4) 0.029(3) 0.003(4)
O2 0.061(5) 0.072(5) 0.070(5) 0.003(4) 0.034(4) 0.006(4)
O3 0.041(4) 0.041(4) 0.049(4) 0.001(3) 0.013(3) 0.006(3)
O4 0.066(5) 0.078(6) 0.067(5) -0.016(4) 0.025(4) 0.010(4)
C2,1 0.064(6) 0.039(6) 0.062(6) 0.001(5) 0.036(5) 0.000(5)
C3,1 0.096(9) 0.042(6) 0.098(9) -0.007(6) 0.054(8) -0.002(6)
C41 0.076(8) 0.059(7) 0.076(8) -0.027(6) 0.033(7) -0.003(6)
C5,1 0.062(7) 0.086(9) 0.054(6) -0.012(6) 0.032(6) 0.000(6)
C6,1 0.053(6) 0.042(6) 0.058(6) -0.001(5) 0.029(5) 0.002(5)
C11 0.028(4) 0.041(5) 0.040(5) -0.002(4) 0.012(4) 0.002(4)
C2,2 0.042(6) 0.058(7) 0.066(7) -0.008(6) 0.019(5) 0.000(5)
C3,2 0.039(6) 0.108(11) 0.068(7) -0.009(7) 0.024(5) 0.007(6)
C4,2 0.061(8) 0.089(10) 0.071(8) -0.006(7) 0.015(6) -0.041(8)
C5,2 0.085(10) 0.055(8) 0.101(11) -0.009(7) 0.001(8) -0.014(7)
C6,2 0.052(7) 0.056(7) 0.088(9) -0.001(6) 0.008(6) 0.005(6)
C12 0.037(5) 0.040(5) 0.046(5) -0.002(4) 0.020(4) 0.001(4)
C2,3 0.055(6) 0.044(6) 0.051(6) -0.002(5) 0.016(5) 0.005(5)
C3,3 0.087(9) 0.050(7) 0.066(7) -0.014(6) 0.027(7) 0.002(6)
C43 0.075(8) 0.050(7) 0.095(10) -0.016(7) 0.032(7) 0.003(6)
C5,3 0.082(9) 0.051(7) 0.099(10) 0.009(7) 0.026(8) 0.023(6)
C6,3 0.050(6) 0.053(7) 0.065(7) 0.003(5) 0.007(5) 0.017(5)
C13 0.039(5) 0.043(5) 0.051(6) 0.005(4) 0.021(5) 0.004(4)
C2,4 0.043(6) 0.055(7) 0.076(7) -0.003(6) 0.026(5) 0.007(5)
C3,4 0.036(6) 0.073(8) 0.107(10) -0.014(7) 0.033(6) -0.011(6)
C4,4 0.052(7) 0.075(8) 0.073(8) 0.002(6) 0.024(6) -0.024(6)
C5,4 0.071(8) 0.045(6) 0.094(9) -0.016(6) 0.024(7) -0.008(6)
C6,4 0.047(6) 0.046(6) 0.091(9) -0.005(6) 0.026(6) 0.006(5)
C1,4 0.043(6) 0.057(6) 0.038(5) -0.002(4) 0.021(4) 0.002(5)

loop_
_atom_site_label
_atom_site_type_symbol
_atom_site_fract_x
_atom_site_fract_y
_atom_site_fract_z
_atom_site_U_iso_or_equiv
_atom_site_thermal_displace_type
_atom_site_occupancy
_atom_site_calc_flag
_atom_site_refinement_flags
_atom_site_disorder_group
Pd1 Pd 0.74085(6) 0.16475(3) 1.10704(5) 0.0348(3) Uani 1 d . .
P1 P 0.8337(2) 0.19618(12) 1.00580(18) 0.0365(6) Uani 1 d . .
P2 P 0.5703(2) 0.20724(12) 0.98909(17) 0.0367(6) Uani 1 d . .
C1 C 0.7309(8) 0.2522(5) 0.9081(7) 0.045(2) Uani 1 d . .
H1A H 0.7328 0.2973 0.9347 0.054(13) Uiso 1 calc R .
H1B H 0.7562 0.2545 0.8514 0.054(13) Uiso 1 calc R .
C2 C 0.6017(9) 0.2222(5) 0.8755(7) 0.047(2) Uani 1 d . .
H2A H 0.5972 0.1801 0.8398 0.054(13) Uiso 1 calc R .
H2B H 0.5410 0.2531 0.8308 0.054(13) Uiso 1 calc R .
C3 C 0.5608(11) 0.1319(6) 1.1975(8) 0.053(3) Uani 1 d . .
C4 C 0.5021(16) 0.0790(7) 1.2424(15) 0.110(7) Uani 1 d . .
H4A H 0.5445 0.0785 1.3145 0.15(3) Uiso 1 calc R .
H4B H 0.5085 0.0353 1.2159 0.15(3) Uiso 1 calc R .
H4C H 0.4164 0.0898 1.2251 0.15(3) Uiso 1 calc R .
C5 C 0.9613(10) 0.1754(6) 1.2718(8) 0.053(3) Uani 1 d . .
C6 C 1.0920(11) 0.1670(7) 1.3444(10) 0.078(4) Uani 1 d . .
H6A H 1.1470 0.1787 1.3118 0.15(3) Uiso 1 calc R .
H6B H 1.1058 0.1210 1.3667 0.15(3) Uiso 1 calc R .
H6C H 1.1074 0.1961 1.4014 0.15(3) Uiso 1 calc R .
O1 O 0.6561(6) 0.1148(4) 1.1903(5) 0.0564(18) Uani 1 d . .
O2 O 0.5061(7) 0.1851(4) 1.1722(6) 0.065(2) Uani 1 d . .
O3 O 0.9146(6) 0.1293(3) 1.2076(5) 0.0449(15) Uani 1 d . .
O4 O 0.9065(7) 0.2277(4) 1.2750(6) 0.070(2) Uani 1 d . .
C2,1 C 0.8234(6) 0.0583(3) 0.9664(4) 0.051(2) Uani 1 d G .
H2,1 H 0.7974 0.0540 1.0196 0.062 Uiso 1 calc R .
C3,1 C 0.8362(8) 0.0012(2) 0.9150(6) 0.074(3) Uani 1 d G .
H3,1 H 0.8187 -0.0412 0.9338 0.088 Uiso 1 calc R .
C41 C 0.8751(7) 0.0076(3) 0.8356(6) 0.069(3) Uani 1 d G .
H4,1 H 0.8836 -0.0306 0.8012 0.083 Uiso 1 calc R .
C5,1 C 0.9012(7) 0.0710(3) 0.8075(4) 0.064(3) Uani 1 d G .
H5,1 H 0.9273 0.0753 0.7544 0.077 Uiso 1 calc R .
C6,1 C 0.8885(6) 0.1281(3) 0.8589(5) 0.049(2) Uani 1 d G .
H6,1 H 0.9060 0.1705 0.8401 0.058 Uiso 1 calc R .
C11 C 0.8495(6) 0.1217(2) 0.9384(4) 0.037(2) Uani 1 d G .
C2,2 C 1.0916(6) 0.1966(3) 1.0846(5) 0.056(3) Uani 1 d G .
H2,2 H 1.0856 0.1506 1.0705 0.067 Uiso 1 calc R .
C3,2 C 1.2072(4) 0.2270(4) 1.1284(6) 0.071(3) Uani 1 d G .
H3,2 H 1.2787 0.2013 1.1436 0.085 Uiso 1 calc R .
C4,2 C 1.2161(5) 0.2957(4) 1.1495(6) 0.077(4) Uani 1 d G .
H4,2 H 1.2935 0.3160 1.1788 0.092 Uiso 1 calc R .
C5,2 C 1.1093(7) 0.3340(3) 1.1267(7) 0.091(5) Uani 1 d G .
H5,2 H 1.1152 0.3800 1.1408 0.109 Uiso 1 calc R .
C6,2 C 0.9936(6) 0.3037(3) 1.0829(6) 0.071(3) Uani 1 d G .
H6,2 H 0.9222 0.3293 1.0677 0.085 Uiso 1 calc R .
C12 C 0.9847(4) 0.2350(3) 1.0618(5) 0.040(2) Uani 1 d G .
C2,3 C 0.6023(6) 0.3182(3) 1.1139(4) 0.052(3) Uani 1 d G .
H2,3 H 0.6652 0.2930 1.1612 0.062 Uiso 1 calc R .
C3,3 C 0.5775(7) 0.3832(3) 1.1374(5) 0.068(3) Uani 1 d G .
H3,3 H 0.6238 0.4015 1.2003 0.082 Uiso 1 calc R .
C43 C 0.4834(7) 0.4207(3) 1.0668(6) 0.074(4) Uani 1 d G .
H4,3 H 0.4669 0.4642 1.0825 0.089 Uiso 1 calc R .
C5,3 C 0.4142(6) 0.3934(3) 0.9727(5) 0.080(4) Uani 1 d G .
H5,3 H 0.3512 0.4185 0.9255 0.096 Uiso 1 calc R .
C6,3 C 0.4389(6) 0.3284(3) 0.9493(4) 0.061(3) Uani 1 d G .
H6,3 H 0.3926 0.3101 0.8863 0.073 Uiso 1 calc R .
C13 C 0.5330(6) 0.2908(3) 1.0199(4) 0.043(2) Uani 1 d G .
C2,4 C 0.3189(5) 0.1766(3) 0.9383(6) 0.057(3) Uani 1 d G .
H2,4 H 0.3098 0.2200 0.9592 0.068 Uiso 1 calc R .
C3,4 C 0.2169(4) 0.1340(4) 0.9005(6) 0.070(3) Uani 1 d G .
H3,4 H 0.1396 0.1489 0.8960 0.084 Uiso 1 calc R .
C4,4 C 0.2304(5) 0.0691(3) 0.8693(6) 0.067(3) Uani 1 d G .
H4,4 H 0.1621 0.0406 0.8440 0.080 Uiso 1 calc R .
C5,4 C 0.3459(7) 0.0469(3) 0.8761(6) 0.073(3) Uani 1 d G .
H5,4 H 0.3549 0.0035 0.8553 0.087 Uiso 1 calc R .
C6,4 C 0.4479(5) 0.0895(3) 0.9140(6) 0.061(3) Uani 1 d G .
H6,4 H 0.5252 0.0746 0.9185 0.074 Uiso 1 calc R .
C1,4 C 0.4344(4) 0.1543(3) 0.9451(5) 0.044(2) Uani 1 d G .
C7 C 0.003(2) 0.0118(11) 0.4197(15) 0.133(6) Uiso 1 d . .
Cl1 Cl -0.1219(14) 0.0302(8) 0.4100(13) 0.404(7) Uiso 1 d . .
Cl2 Cl 0.1593(14) -0.0225(8) 0.4736(12) 0.424(7) Uiso 1 d . .

loop_
_geom_bond_atom_site_label_1
_geom_bond_atom_site_label_2
_geom_bond_distance
_geom_bond_site_symmetry_2
_geom_bond_publ_flag
Pd1 O1 2.078(7) . ?
Pd1 O3 2.108(6) . ?
Pd1 P1 2.218(2) . ?
Pd1 P2 2.225(2) . ?
P1 C12 1.807(5) . ?
P1 C11 1.815(5) . ?
P1 C1 1.829(9) . ?
P2 C1,4 1.803(5) . ?
P2 C13 1.811(5) . ?
P2 C2 1.833(9) . ?
C1 C2 1.521(14) . ?
C3 O1 1.210(12) . ?
C3 O2 1.213(13) . ?
C3 C4 1.528(16) . ?
C5 O4 1.230(13) . ?
C5 O3 1.263(13) . ?
C5 C6 1.491(16) . ?
C2,1 C3,1 1.3900 . ?
C2,1 C11 1.3900 . ?
C3,1 C41 1.3900 . ?
C41 C5,1 1.3900 . ?
C5,1 C6,1 1.3900 . ?
C6,1 C11 1.3900 . ?
C2,2 C3,2 1.3900 . ?
C2,2 C12 1.3900 . ?
C3,2 C4,2 1.3900 . ?
C4,2 C5,2 1.3900 . ?
C5,2 C6,2 1.3900 . ?
C6,2 C12 1.3900 . ?
C2,3 C3,3 1.3900 . ?
C2,3 C13 1.3900 . ?
C3,3 C43 1.3900 . ?
C43 C5,3 1.3900 . ?
C5,3 C6,3 1.3900 . ?
C6,3 C13 1.3900 . ?
C2,4 C3,4 1.3900 . ?
C2,4 C1,4 1.3900 . ?
C3,4 C4,4 1.3900 . ?
C4,4 C5,4 1.3900 . ?
C5,4 C6,4 1.3900 . ?
C6,4 C1,4 1.3900 . ?
C7 Cl1 1.46(2) . ?
C7 Cl2 1.82(2) . ?
Cl1 Cl2 1.894(18) 3_556 ?
Cl2 Cl1 1.894(18) 3_556 ?
